data_7014502
loop_
_publ_author_name
'Bi, Yanfeng'
'Liao, Wuping'
'Wang, Xiaofei'
'Wang, Xinwu'
'Zhang, Hongjie'

_publ_section_title
;
 Mn(4)-hinged bithiacalix[4]arenes accommodating fullerenes.
;
_journal_issue 9
_journal_name_full 'Dalton transactions (Cambridge, England : 2003)'
_journal_page_first 1849
_journal_page_last 1851
_journal_paper_doi 10.1039/c0dt00913j
_journal_volume 40
_journal_year 2011
_chemical_formula_moiety 'C96 H56 Mn4 O8 S8, 2(CHCl3)'
_chemical_formula_sum 'C98 H58 Cl6 Mn4 O8 S8'
_chemical_formula_weight 2052.38
_chemical_name_common (Mn4(C48H28O4S4)2)(CHCl3)2
_chemical_name_systematic ?
_space_group_IT_number 2
_symmetry_cell_setting triclinic
_symmetry_space_group_name_Hall '-P 1'
_symmetry_space_group_name_H-M 'P -1'
_atom_sites_solution_hydrogens geom
_atom_sites_solution_primary direct
_atom_sites_solution_secondary difmap
_audit_creation_method SHELXL-97
_cell_angle_alpha 117.0520(10)
_cell_angle_beta 90.3890(10)
_cell_angle_gamma 113.0350(10)
_cell_formula_units_Z 1
_cell_length_a 13.2061(6)
_cell_length_b 13.6364(6)
_cell_length_c 14.9448(7)
_cell_measurement_reflns_used 5726
_cell_measurement_temperature 173(2)
_cell_measurement_theta_max 26.04
_cell_measurement_theta_min 2.43
_cell_volume 2148.99(17)
_computing_cell_refinement 'Bruker SAINT'
_computing_data_collection 'Bruker APEX2'
_computing_data_reduction 'Bruker SAINT'
_computing_molecular_graphics 'Bruker SHELXTL'
_computing_publication_material 'Bruker SHELXTL'
_computing_structure_refinement 'SHELXL-97 (Sheldrick, 2008)'
_computing_structure_solution 'SHELXS-97 (Sheldrick, 2008)'
_diffrn_ambient_temperature 173(2)
_diffrn_measured_fraction_theta_full 0.993
_diffrn_measured_fraction_theta_max 0.993
_diffrn_measurement_device_type 'Bruker APEX-II CCD'
_diffrn_measurement_method '\f and \w scans'
_diffrn_radiation_monochromator graphite
_diffrn_radiation_source 'fine-focus sealed tube'
_diffrn_radiation_type MoK\a
_diffrn_radiation_wavelength 0.71073
_diffrn_reflns_av_R_equivalents 0.0175
_diffrn_reflns_av_sigmaI/netI 0.0384
_diffrn_reflns_limit_h_max 9
_diffrn_reflns_limit_h_min -15
_diffrn_reflns_limit_k_max 16
_diffrn_reflns_limit_k_min -16
_diffrn_reflns_limit_l_max 14
_diffrn_reflns_limit_l_min -17
_diffrn_reflns_number 10999
_diffrn_reflns_theta_full 25.00
_diffrn_reflns_theta_max 25.00
_diffrn_reflns_theta_min 1.57
_exptl_absorpt_coefficient_mu 1.016
_exptl_absorpt_correction_T_max 0.8000
_exptl_absorpt_correction_T_min 0.7711
_exptl_absorpt_correction_type empirical
_exptl_absorpt_process_details 'SADABS, Sheldrick, 1996'
_exptl_crystal_colour colourless
_exptl_crystal_density_diffrn 1.586
_exptl_crystal_density_method 'not measured'
_exptl_crystal_description block
_exptl_crystal_F_000 1040
_exptl_crystal_size_max 0.27
_exptl_crystal_size_mid 0.25
_exptl_crystal_size_min 0.23
_refine_diff_density_max 2.631
_refine_diff_density_min -1.709
_refine_diff_density_rms 0.100
_refine_ls_extinction_method none
_refine_ls_goodness_of_fit_ref 1.146
_refine_ls_hydrogen_treatment constr
_refine_ls_matrix_type full
_refine_ls_number_parameters 566
_refine_ls_number_reflns 7512
_refine_ls_number_restraints 6
_refine_ls_restrained_S_all 1.152
_refine_ls_R_factor_all 0.0782
_refine_ls_R_factor_gt 0.0614
_refine_ls_shift/su_max 0.000
_refine_ls_shift/su_mean 0.000
_refine_ls_structure_factor_coef Fsqd
_refine_ls_weighting_details 'calc w=1/[\s^2^(Fo^2^)+(0.0790P)^2^+4.5291P] where P=(Fo^2^+2Fc^2^)/3'
_refine_ls_weighting_scheme calc
_refine_ls_wR_factor_gt 0.1615
_refine_ls_wR_factor_ref 0.1707
_reflns_number_gt 5887
_reflns_number_total 7512
_reflns_threshold_expression >2sigma(I)
_cod_data_source_file C0DT00913J.TXT
_cod_data_source_block Compound_746727
_cod_depositor_comments
;
The following automatic conversions were performed:
'_symmetry_cell_setting' value 'Triclinic' changed to 'triclinic'
according to '/home/saulius/struct/CIF-dictionaries/cif_core.dic'
dictionary named 'cif_core.dic' version 2.4.1 from 2010-06-29.

Automatic conversion script
Id: cif_fix_enum 1555 2011-01-17 13:19:09Z saulius 
;
_cod_original_cell_volume 2148.98(17)
_cod_original_sg_symbol_H-M P-1
_cod_database_code 7014502

loop_
_symmetry_equiv_pos_as_xyz
'x, y, z'
'-x, -y, -z'

loop_
_atom_site_label
_atom_site_type_symbol
_atom_site_fract_x
_atom_site_fract_y
_atom_site_fract_z
_atom_site_U_iso_or_equiv
_atom_site_adp_type
_atom_site_occupancy
_atom_site_symmetry_multiplicity
_atom_site_calc_flag
_atom_site_refinement_flags
_atom_site_disorder_assembly
_atom_site_disorder_group
Mn1 Mn -0.12879(6) 0.08631(6) 0.06658(5) 0.02600(19) Uani 1 1 d . . .
Mn2 Mn -0.03576(5) 0.00486(6) -0.14948(5) 0.02651(19) Uani 1 1 d . . .
S1 S -0.06893(10) 0.33094(11) 0.18041(9) 0.0315(3) Uani 1 1 d . . .
S2 S 0.08024(10) 0.19450(11) -0.18068(9) 0.0307(3) Uani 1 1 d . . .
S3 S 0.35115(9) 0.04933(10) -0.04092(9) 0.0260(3) Uani 1 1 d . . .
S4 S 0.20164(10) 0.18468(10) 0.31971(9) 0.0287(3) Uani 1 1 d . . .
O1 O -0.0271(3) 0.1615(3) -0.0145(3) 0.0436(9) Uani 1 1 d . . .
O2 O 0.1369(3) 0.0572(3) -0.0957(3) 0.0444(9) Uani 1 1 d . . .
O3 O 0.1833(3) 0.0431(3) 0.0934(2) 0.0311(7) Uani 1 1 d . . .
O4 O 0.0173(3) 0.1571(3) 0.1799(3) 0.0435(9) Uani 1 1 d . . .
C1 C 0.0205(4) 0.2766(4) 0.0072(4) 0.0311(10) Uani 1 1 d . . .
C2 C 0.0145(4) 0.3709(4) 0.0973(4) 0.0314(10) Uani 1 1 d . . .
C3 C 0.0682(4) 0.4927(4) 0.1206(4) 0.0374(12) Uani 1 1 d . . .
H3A H 0.0616 0.5543 0.1814 0.045 Uiso 1 1 calc R . .
C4 C 0.1321(4) 0.5260(4) 0.0556(4) 0.0390(12) Uani 1 1 d . . .
C5 C 0.1345(4) 0.4333(5) -0.0346(4) 0.0369(12) Uani 1 1 d . . .
H5A H 0.1752 0.4534 -0.0808 0.044 Uiso 1 1 calc R . .
C6 C 0.0785(4) 0.3114(4) -0.0594(4) 0.0304(10) Uani 1 1 d . . .
C7 C 0.2245(4) 0.1276(4) -0.1145(3) 0.0282(10) Uani 1 1 d . . .
C8 C 0.2148(4) 0.2008(4) -0.1541(4) 0.0279(10) Uani 1 1 d . . .
C9 C 0.3079(4) 0.2766(4) -0.1727(4) 0.0316(11) Uani 1 1 d . . .
H9A H 0.2996 0.3271 -0.1970 0.038 Uiso 1 1 calc R . .
C10 C 0.4128(4) 0.2796(4) -0.1564(4) 0.0298(10) Uani 1 1 d . . .
C11 C 0.4241(4) 0.2069(4) -0.1188(3) 0.0275(10) Uani 1 1 d . . .
H11A H 0.4952 0.2072 -0.1081 0.033 Uiso 1 1 calc R . .
C12 C 0.3319(4) 0.1338(4) -0.0968(3) 0.0255(9) Uani 1 1 d . . .
C13 C 0.2842(4) 0.1349(4) 0.1430(3) 0.0257(10) Uani 1 1 d . . .
C14 C 0.3735(4) 0.1545(4) 0.0927(3) 0.0244(9) Uani 1 1 d . . .
C15 C 0.4774(4) 0.2564(4) 0.1447(4) 0.0300(10) Uani 1 1 d . . .
H23A H 0.5365 0.2677 0.1091 0.036 Uiso 1 1 calc R . .
C16 C 0.4965(4) 0.3416(4) 0.2474(4) 0.0314(11) Uani 1 1 d . . .
C17 C 0.4113(4) 0.3181(4) 0.2998(4) 0.0312(10) Uani 1 1 d . . .
H21A H 0.4244 0.3731 0.3713 0.037 Uiso 1 1 calc R . .
C18 C 0.3081(4) 0.2163(4) 0.2495(4) 0.0279(10) Uani 1 1 d . . .
C19 C 0.0667(4) 0.2669(4) 0.2615(3) 0.0292(10) Uani 1 1 d . . .
C20 C 0.1543(4) 0.2966(4) 0.3377(3) 0.0266(10) Uani 1 1 d . . .
C21 C 0.2068(4) 0.4129(4) 0.4245(4) 0.0318(11) Uani 1 1 d . . .
H17A H 0.2652 0.4302 0.4748 0.038 Uiso 1 1 calc R . .
C22 C 0.1755(4) 0.5042(4) 0.4391(4) 0.0328(11) Uani 1 1 d . . .
C23 C 0.0885(4) 0.4761(4) 0.3653(4) 0.0321(11) Uani 1 1 d . . .
H15A H 0.0648 0.5370 0.3751 0.039 Uiso 1 1 calc R . .
C24 C 0.0354(4) 0.3604(4) 0.2771(4) 0.0294(10) Uani 1 1 d . . .
C25 C 0.1949(5) 0.6577(5) 0.0834(5) 0.0457(14) Uani 1 1 d . . .
C26 C 0.2105(8) 0.7528(6) 0.1795(6) 0.084(3) Uani 1 1 d . . .
H26A H 0.1769 0.7352 0.2297 0.101 Uiso 1 1 calc R . .
C27 C 0.2750(9) 0.8752(7) 0.2052(8) 0.103(3) Uani 1 1 d . . .
H27A H 0.2839 0.9396 0.2721 0.124 Uiso 1 1 calc R . .
C28 C 0.3249(7) 0.9023(7) 0.1346(8) 0.081(3) Uani 1 1 d . . .
H28A H 0.3704 0.9853 0.1526 0.097 Uiso 1 1 calc R . .
C29 C 0.3094(5) 0.8109(7) 0.0395(7) 0.071(2) Uani 1 1 d . . .
H29A H 0.3427 0.8298 -0.0103 0.085 Uiso 1 1 calc R . .
C30 C 0.2458(5) 0.6897(5) 0.0129(6) 0.0543(16) Uani 1 1 d . . .
H30A H 0.2365 0.6267 -0.0549 0.065 Uiso 1 1 calc R . .
C31 C 0.5127(4) 0.3595(4) -0.1783(4) 0.0312(11) Uani 1 1 d . . .
C32 C 0.5515(4) 0.4861(4) -0.1259(4) 0.0357(11) Uani 1 1 d . . .
H32A H 0.5145 0.5226 -0.0759 0.043 Uiso 1 1 calc R . .
C33 C 0.6447(4) 0.5595(5) -0.1467(4) 0.0399(12) Uani 1 1 d . . .
H33A H 0.6728 0.6462 -0.1091 0.048 Uiso 1 1 calc R . .
C34 C 0.6959(4) 0.5071(5) -0.2209(5) 0.0447(14) Uani 1 1 d . . .
H34A H 0.7583 0.5577 -0.2358 0.054 Uiso 1 1 calc R . .
C35 C 0.6576(5) 0.3814(6) -0.2744(5) 0.0478(14) Uani 1 1 d . . .
H35A H 0.6933 0.3452 -0.3261 0.057 Uiso 1 1 calc R . .
C36 C 0.5666(5) 0.3083(5) -0.2519(5) 0.0437(13) Uani 1 1 d . . .
H36A H 0.5411 0.2219 -0.2876 0.052 Uiso 1 1 calc R . .
C37 C 0.6035(4) 0.4583(5) 0.2986(4) 0.0362(12) Uani 1 1 d . . .
C38 C 0.7064(4) 0.4589(5) 0.2813(4) 0.0439(13) Uani 1 1 d . . .
H48A H 0.7098 0.3835 0.2392 0.053 Uiso 1 1 calc R . .
C39 C 0.8056(5) 0.5691(6) 0.3252(5) 0.0522(15) Uani 1 1 d . . .
H47A H 0.8761 0.5688 0.3136 0.063 Uiso 1 1 calc R . .
C40 C 0.8000(5) 0.6777(5) 0.3850(4) 0.0520(15) Uani 1 1 d . . .
H46A H 0.8669 0.7530 0.4143 0.062 Uiso 1 1 calc R . .
C41 C 0.6973(5) 0.6788(5) 0.4031(4) 0.0463(14) Uani 1 1 d . . .
H45A H 0.6943 0.7544 0.4455 0.056 Uiso 1 1 calc R . .
C42 C 0.5992(4) 0.5691(5) 0.3590(4) 0.0398(12) Uani 1 1 d . . .
H44A H 0.5287 0.5698 0.3702 0.048 Uiso 1 1 calc R . .
C43 C 0.2383(4) 0.6303(4) 0.5294(4) 0.0357(11) Uani 1 1 d . . .
C44 C 0.3556(5) 0.6841(5) 0.5556(4) 0.0471(14) Uani 1 1 d . . .
H42A H 0.3943 0.6397 0.5157 0.057 Uiso 1 1 calc R . .
C45 C 0.4179(6) 0.8024(5) 0.6395(5) 0.0570(16) Uani 1 1 d . . .
H41A H 0.4980 0.8383 0.6556 0.068 Uiso 1 1 calc R . .
C46 C 0.3622(6) 0.8662(6) 0.6985(5) 0.0611(18) Uani 1 1 d . . .
H40A H 0.4036 0.9464 0.7558 0.073 Uiso 1 1 calc R . .
C47 C 0.2443(6) 0.8125(5) 0.6738(4) 0.0584(17) Uani 1 1 d . . .
H39A H 0.2056 0.8560 0.7151 0.070 Uiso 1 1 calc R . .
C48 C 0.1828(5) 0.6953(5) 0.5887(4) 0.0465(14) Uani 1 1 d . . .
H38A H 0.1027 0.6603 0.5715 0.056 Uiso 1 1 calc R . .
C49 C -0.1509(10) 0.0092(13) -0.5550(9) 0.081(3) Uani 0.567(4) 1 d PD A 1
H49A H -0.1604 -0.0719 -0.6031 0.097 Uiso 0.567(4) 1 d PR A 1
Cl1 Cl -0.0642(3) 0.0970(4) -0.5992(3) 0.1001(11) Uani 0.567(4) 1 d PD A 1
Cl2 Cl -0.2862(3) -0.0033(5) -0.5620(4) 0.1001(11) Uani 0.567(4) 1 d PD A 1
Cl3 Cl -0.0955(3) 0.0369(4) -0.4367(3) 0.1001(11) Uani 0.567(4) 1 d PD A 1
C50 C -0.2381(12) 0.0836(15) -0.4981(10) 0.081(3) Uani 0.433(4) 1 d PD A 2
H50A H -0.2297 0.1455 -0.5107 0.097 Uiso 0.433(4) 1 d PR A 2
Cl4 Cl -0.1189(7) 0.1613(8) -0.4020(5) 0.143(2) Uani 0.433(4) 1 d PD A 2
Cl5 Cl -0.3593(7) 0.0270(7) -0.4653(5) 0.143(2) Uani 0.433(4) 1 d PD A 2
Cl6 Cl -0.2228(7) -0.0289(7) -0.6124(5) 0.143(2) Uani 0.433(4) 1 d PD A 2

loop_
_atom_site_aniso_label
_atom_site_aniso_U_11
_atom_site_aniso_U_22
_atom_site_aniso_U_33
_atom_site_aniso_U_23
_atom_site_aniso_U_13
_atom_site_aniso_U_12
Mn1 0.0220(4) 0.0208(3) 0.0270(4) 0.0111(3) 0.0045(3) 0.0030(3)
Mn2 0.0220(4) 0.0229(4) 0.0279(4) 0.0127(3) 0.0056(3) 0.0037(3)
S1 0.0226(6) 0.0268(6) 0.0373(7) 0.0119(5) 0.0061(5) 0.0086(5)
S2 0.0239(6) 0.0336(6) 0.0344(6) 0.0217(5) 0.0055(5) 0.0068(5)
S3 0.0248(6) 0.0207(5) 0.0286(6) 0.0115(5) 0.0066(5) 0.0074(4)
S4 0.0285(6) 0.0263(6) 0.0264(6) 0.0137(5) 0.0059(5) 0.0067(5)
O1 0.051(2) 0.0188(16) 0.039(2) 0.0100(15) 0.0203(17) -0.0002(16)
O2 0.0202(17) 0.057(2) 0.073(3) 0.054(2) 0.0114(17) 0.0067(16)
O3 0.0230(16) 0.0228(16) 0.0274(17) 0.0059(13) 0.0049(13) -0.0005(13)
O4 0.042(2) 0.0261(18) 0.037(2) -0.0029(15) -0.0127(16) 0.0147(16)
C1 0.023(2) 0.026(2) 0.039(3) 0.017(2) 0.003(2) 0.0043(19)
C2 0.023(2) 0.026(2) 0.040(3) 0.016(2) 0.004(2) 0.0072(19)
C3 0.033(3) 0.025(2) 0.048(3) 0.016(2) -0.001(2) 0.011(2)
C4 0.033(3) 0.027(3) 0.056(3) 0.025(3) 0.000(2) 0.007(2)
C5 0.029(3) 0.035(3) 0.052(3) 0.030(3) 0.005(2) 0.010(2)
C6 0.024(2) 0.030(2) 0.037(3) 0.021(2) 0.004(2) 0.008(2)
C7 0.025(2) 0.024(2) 0.029(2) 0.014(2) 0.0056(19) 0.0032(19)
C8 0.023(2) 0.028(2) 0.031(2) 0.019(2) 0.0068(19) 0.0051(19)
C9 0.031(3) 0.029(2) 0.036(3) 0.021(2) 0.010(2) 0.008(2)
C10 0.025(2) 0.025(2) 0.034(3) 0.015(2) 0.011(2) 0.0053(19)
C11 0.025(2) 0.024(2) 0.030(2) 0.013(2) 0.0085(19) 0.0075(19)
C12 0.025(2) 0.022(2) 0.027(2) 0.0130(19) 0.0077(19) 0.0072(18)
C13 0.023(2) 0.023(2) 0.032(2) 0.016(2) 0.0026(19) 0.0088(19)
C14 0.023(2) 0.021(2) 0.026(2) 0.0119(19) 0.0040(18) 0.0067(18)
C15 0.022(2) 0.029(2) 0.036(3) 0.018(2) 0.003(2) 0.007(2)
C16 0.024(2) 0.024(2) 0.033(3) 0.011(2) -0.003(2) 0.0017(19)
C17 0.028(2) 0.025(2) 0.030(2) 0.011(2) 0.003(2) 0.006(2)
C18 0.023(2) 0.027(2) 0.031(2) 0.015(2) 0.0038(19) 0.0074(19)
C19 0.022(2) 0.023(2) 0.028(2) 0.007(2) 0.0080(19) 0.0032(19)
C20 0.026(2) 0.023(2) 0.023(2) 0.0105(19) 0.0063(18) 0.0058(19)
C21 0.029(2) 0.026(2) 0.029(2) 0.012(2) 0.005(2) 0.004(2)
C22 0.034(3) 0.025(2) 0.027(2) 0.010(2) 0.009(2) 0.005(2)
C23 0.029(2) 0.024(2) 0.035(3) 0.011(2) 0.012(2) 0.008(2)
C24 0.024(2) 0.027(2) 0.031(2) 0.013(2) 0.0090(19) 0.0073(19)
C25 0.039(3) 0.027(3) 0.071(4) 0.029(3) -0.004(3) 0.010(2)
C26 0.129(7) 0.039(4) 0.075(5) 0.033(4) 0.011(5) 0.023(4)
C27 0.134(8) 0.034(4) 0.104(7) 0.023(4) -0.005(6) 0.019(5)
C28 0.067(5) 0.045(4) 0.140(8) 0.060(5) 0.001(5) 0.017(4)
C29 0.041(4) 0.058(4) 0.137(7) 0.070(5) 0.018(4) 0.017(3)
C30 0.042(3) 0.042(3) 0.088(5) 0.040(3) 0.015(3) 0.018(3)
C31 0.023(2) 0.033(3) 0.038(3) 0.023(2) 0.008(2) 0.007(2)
C32 0.035(3) 0.034(3) 0.039(3) 0.022(2) 0.012(2) 0.012(2)
C33 0.034(3) 0.033(3) 0.050(3) 0.029(3) 0.003(2) 0.003(2)
C34 0.025(3) 0.057(4) 0.067(4) 0.047(3) 0.016(3) 0.010(2)
C35 0.041(3) 0.056(4) 0.060(4) 0.038(3) 0.030(3) 0.024(3)
C36 0.039(3) 0.036(3) 0.057(3) 0.027(3) 0.021(3) 0.014(2)
C37 0.029(3) 0.035(3) 0.026(2) 0.013(2) -0.002(2) 0.000(2)
C38 0.028(3) 0.041(3) 0.042(3) 0.015(3) 0.005(2) 0.004(2)
C39 0.027(3) 0.054(4) 0.052(4) 0.023(3) 0.004(2) 0.001(3)
C40 0.035(3) 0.041(3) 0.045(3) 0.018(3) -0.006(3) -0.010(3)
C41 0.052(3) 0.028(3) 0.035(3) 0.013(2) -0.003(3) 0.000(2)
C42 0.034(3) 0.036(3) 0.035(3) 0.015(2) 0.003(2) 0.006(2)
C43 0.044(3) 0.025(2) 0.027(2) 0.010(2) 0.007(2) 0.008(2)
C44 0.044(3) 0.032(3) 0.041(3) 0.006(2) -0.002(3) 0.009(2)
C45 0.057(4) 0.034(3) 0.048(4) 0.011(3) -0.003(3) 0.004(3)
C46 0.080(5) 0.035(3) 0.035(3) 0.003(3) -0.001(3) 0.012(3)
C47 0.085(5) 0.041(3) 0.035(3) 0.009(3) 0.020(3) 0.025(3)
C48 0.055(3) 0.033(3) 0.040(3) 0.016(2) 0.019(3) 0.012(3)
C49 0.089(8) 0.076(7) 0.037(5) 0.020(5) -0.008(5) 0.009(6)
Cl1 0.0719(15) 0.125(2) 0.0942(18) 0.0730(17) 0.0079(12) 0.0136(13)
Cl2 0.0719(15) 0.125(2) 0.0942(18) 0.0730(17) 0.0079(12) 0.0136(13)
Cl3 0.0719(15) 0.125(2) 0.0942(18) 0.0730(17) 0.0079(12) 0.0136(13)
C50 0.089(8) 0.076(7) 0.037(5) 0.020(5) -0.008(5) 0.009(6)
Cl4 0.140(4) 0.145(4) 0.074(2) 0.020(2) 0.030(2) 0.041(3)
Cl5 0.140(4) 0.145(4) 0.074(2) 0.020(2) 0.030(2) 0.041(3)
Cl6 0.140(4) 0.145(4) 0.074(2) 0.020(2) 0.030(2) 0.041(3)

loop_
_atom_type_symbol
_atom_type_description
_atom_type_scat_dispersion_real
_atom_type_scat_dispersion_imag
_atom_type_scat_source
C C 0.0033 0.0016 'International Tables Vol C Tables 4.2.6.8 and 6.1.1.4'
H H 0.0000 0.0000 'International Tables Vol C Tables 4.2.6.8 and 6.1.1.4'
O O 0.0106 0.0060 'International Tables Vol C Tables 4.2.6.8 and 6.1.1.4'
S S 0.1246 0.1234 'International Tables Vol C Tables 4.2.6.8 and 6.1.1.4'
Mn Mn 0.3368 0.7283 'International Tables Vol C Tables 4.2.6.8 and 6.1.1.4'
Cl Cl 0.1484 0.1585 'International Tables Vol C Tables 4.2.6.8 and 6.1.1.4'

loop_
_geom_angle_atom_site_label_1
_geom_angle_atom_site_label_2
_geom_angle_atom_site_label_3
_geom_angle
_geom_angle_site_symmetry_1
_geom_angle_site_symmetry_3
_geom_angle_publ_flag
O1 Mn1 O3 70.35(12) . 2 ?
O1 Mn1 O4 90.13(16) . . ?
O3 Mn1 O4 133.20(13) 2 . ?
O1 Mn1 O2 129.83(15) . 2 ?
O3 Mn1 O2 88.89(14) 2 2 ?
O4 Mn1 O2 71.33(14) . 2 ?
O1 Mn1 S3 136.22(12) . 2 ?
O3 Mn1 S3 76.05(9) 2 2 ?
O4 Mn1 S3 133.63(12) . 2 ?
O2 Mn1 S3 75.30(9) 2 2 ?
O1 Mn1 S1 75.93(9) . . ?
O3 Mn1 S1 134.25(10) 2 . ?
O4 Mn1 S1 75.37(10) . . ?
O2 Mn1 S1 136.82(12) 2 . ?
S3 Mn1 S1 111.49(4) 2 . ?
O3 Mn2 O1 69.93(12) 2 . ?
O3 Mn2 O2 134.40(14) 2 . ?
O1 Mn2 O2 90.00(16) . . ?
O3 Mn2 O4 94.20(14) 2 2 ?
O1 Mn2 O4 134.98(15) . 2 ?
O2 Mn2 O4 71.22(14) . 2 ?
O3 Mn2 S2 132.55(10) 2 . ?
O1 Mn2 S2 75.65(9) . . ?
O2 Mn2 S2 75.54(9) . . ?
O4 Mn2 S2 133.19(11) 2 . ?
O3 Mn2 S4 74.88(9) 2 2 ?
O1 Mn2 S4 134.56(12) . 2 ?
O2 Mn2 S4 135.43(12) . 2 ?
O4 Mn2 S4 74.35(9) 2 2 ?
S2 Mn2 S4 110.89(4) . 2 ?
C24 S1 C2 101.9(2) . . ?
C24 S1 Mn1 95.21(15) . . ?
C2 S1 Mn1 95.00(16) . . ?
C8 S2 C6 102.1(2) . . ?
C8 S2 Mn2 95.50(15) . . ?
C6 S2 Mn2 95.88(15) . . ?
C14 S3 C12 100.4(2) . . ?
C14 S3 Mn1 95.39(14) . 2 ?
C12 S3 Mn1 95.28(15) . 2 ?
C20 S4 C18 100.3(2) . . ?
C20 S4 Mn2 96.01(15) . 2 ?
C18 S4 Mn2 95.38(15) . 2 ?
C1 O1 Mn1 128.1(3) . . ?
C1 O1 Mn2 127.9(3) . . ?
Mn1 O1 Mn2 103.61(13) . . ?
C7 O2 Mn2 126.3(3) . . ?
C7 O2 Mn1 125.6(3) . 2 ?
Mn2 O2 Mn1 103.27(13) . 2 ?
C13 O3 Mn2 129.2(3) . 2 ?
C13 O3 Mn1 127.3(3) . 2 ?
Mn2 O3 Mn1 103.47(13) 2 2 ?
C19 O4 Mn1 127.1(3) . . ?
C19 O4 Mn2 128.1(3) . 2 ?
Mn1 O4 Mn2 103.18(13) . 2 ?
O1 C1 C6 121.5(4) . . ?
O1 C1 C2 122.1(4) . . ?
C6 C1 C2 116.4(4) . . ?
C3 C2 C1 121.3(5) . . ?
C3 C2 S1 119.8(4) . . ?
C1 C2 S1 118.8(3) . . ?
C2 C3 C4 120.9(5) . . ?
C2 C3 H3A 119.5 . . ?
C4 C3 H3A 119.5 . . ?
C5 C4 C3 117.8(4) . . ?
C5 C4 C25 121.2(5) . . ?
C3 C4 C25 121.0(5) . . ?
C4 C5 C6 121.3(5) . . ?
C4 C5 H5A 119.3 . . ?
C6 C5 H5A 119.3 . . ?
C5 C6 C1 122.0(5) . . ?
C5 C6 S2 119.1(4) . . ?
C1 C6 S2 119.0(3) . . ?
O2 C7 C12 121.9(4) . . ?
O2 C7 C8 121.3(4) . . ?
C12 C7 C8 116.8(4) . . ?
C9 C8 C7 121.3(4) . . ?
C9 C8 S2 119.7(4) . . ?
C7 C8 S2 119.0(3) . . ?
C10 C9 C8 120.8(4) . . ?
C10 C9 H9A 119.6 . . ?
C8 C9 H9A 119.6 . . ?
C9 C10 C11 118.9(4) . . ?
C9 C10 C31 120.8(4) . . ?
C11 C10 C31 120.3(4) . . ?
C12 C11 C10 120.5(4) . . ?
C12 C11 H11A 119.7 . . ?
C10 C11 H11A 119.7 . . ?
C11 C12 C7 121.6(4) . . ?
C11 C12 S3 119.4(4) . . ?
C7 C12 S3 118.9(3) . . ?
O3 C13 C14 121.6(4) . . ?
O3 C13 C18 121.3(4) . . ?
C14 C13 C18 117.0(4) . . ?
C15 C14 C13 120.9(4) . . ?
C15 C14 S3 119.7(3) . . ?
C13 C14 S3 119.3(3) . . ?
C16 C15 C14 121.2(4) . . ?
C16 C15 H23A 119.4 . . ?
C14 C15 H23A 119.4 . . ?
C15 C16 C17 118.1(4) . . ?
C15 C16 C37 120.5(4) . . ?
C17 C16 C37 121.3(4) . . ?
C18 C17 C16 121.2(4) . . ?
C18 C17 H21A 119.4 . . ?
C16 C17 H21A 119.4 . . ?
C17 C18 C13 121.1(4) . . ?
C17 C18 S4 120.4(4) . . ?
C13 C18 S4 118.6(3) . . ?
O4 C19 C24 121.8(4) . . ?
O4 C19 C20 121.0(4) . . ?
C24 C19 C20 117.1(4) . . ?
C21 C20 C19 121.2(4) . . ?
C21 C20 S4 119.5(4) . . ?
C19 C20 S4 119.2(3) . . ?
C22 C21 C20 121.2(5) . . ?
C22 C21 H17A 119.4 . . ?
C20 C21 H17A 119.4 . . ?
C21 C22 C23 118.3(4) . . ?
C21 C22 C43 119.9(5) . . ?
C23 C22 C43 121.7(5) . . ?
C22 C23 C24 121.4(5) . . ?
C22 C23 H15A 119.3 . . ?
C24 C23 H15A 119.3 . . ?
C23 C24 C19 120.7(4) . . ?
C23 C24 S1 120.2(4) . . ?
C19 C24 S1 119.1(3) . . ?
C26 C25 C30 116.4(5) . . ?
C26 C25 C4 122.6(6) . . ?
C30 C25 C4 120.9(6) . . ?
C25 C26 C27 121.4(8) . . ?
C25 C26 H26A 119.3 . . ?
C27 C26 H26A 119.3 . . ?
C28 C27 C26 120.2(9) . . ?
C28 C27 H27A 119.9 . . ?
C26 C27 H27A 119.9 . . ?
C29 C28 C27 119.5(7) . . ?
C29 C28 H28A 120.3 . . ?
C27 C28 H28A 120.3 . . ?
C28 C29 C30 121.0(8) . . ?
C28 C29 H29A 119.5 . . ?
C30 C29 H29A 119.5 . . ?
C29 C30 C25 121.4(7) . . ?
C29 C30 H30A 119.3 . . ?
C25 C30 H30A 119.3 . . ?
C36 C31 C32 119.0(4) . . ?
C36 C31 C10 120.5(4) . . ?
C32 C31 C10 120.6(4) . . ?
C31 C32 C33 120.0(5) . . ?
C31 C32 H32A 120.0 . . ?
C33 C32 H32A 120.0 . . ?
C34 C33 C32 120.2(5) . . ?
C34 C33 H33A 119.9 . . ?
C32 C33 H33A 119.9 . . ?
C33 C34 C35 120.5(5) . . ?
C33 C34 H34A 119.7 . . ?
C35 C34 H34A 119.7 . . ?
C34 C35 C36 119.3(5) . . ?
C34 C35 H35A 120.3 . . ?
C36 C35 H35A 120.3 . . ?
C31 C36 C35 120.9(5) . . ?
C31 C36 H36A 119.6 . . ?
C35 C36 H36A 119.6 . . ?
C38 C37 C42 119.2(5) . . ?
C38 C37 C16 121.0(5) . . ?
C42 C37 C16 119.7(5) . . ?
C37 C38 C39 120.7(6) . . ?
C37 C38 H48A 119.6 . . ?
C39 C38 H48A 119.6 . . ?
C40 C39 C38 119.4(6) . . ?
C40 C39 H47A 120.3 . . ?
C38 C39 H47A 120.3 . . ?
C39 C40 C41 120.7(5) . . ?
C39 C40 H46A 119.7 . . ?
C41 C40 H46A 119.7 . . ?
C42 C41 C40 119.7(5) . . ?
C42 C41 H45A 120.2 . . ?
C40 C41 H45A 120.2 . . ?
C41 C42 C37 120.4(5) . . ?
C41 C42 H44A 119.8 . . ?
C37 C42 H44A 119.8 . . ?
C48 C43 C44 118.8(5) . . ?
C48 C43 C22 121.7(5) . . ?
C44 C43 C22 119.5(5) . . ?
C43 C44 C45 121.4(6) . . ?
C43 C44 H42A 119.3 . . ?
C45 C44 H42A 119.3 . . ?
C46 C45 C44 119.5(6) . . ?
C46 C45 H41A 120.2 . . ?
C44 C45 H41A 120.2 . . ?
C45 C46 C47 119.6(5) . . ?
C45 C46 H40A 120.2 . . ?
C47 C46 H40A 120.2 . . ?
C46 C47 C48 120.5(6) . . ?
C46 C47 H39A 119.8 . . ?
C48 C47 H39A 119.8 . . ?
C43 C48 C47 120.2(6) . . ?
C43 C48 H38A 119.9 . . ?
C47 C48 H38A 119.9 . . ?
Cl1 C49 Cl3 115.5(7) . . ?
Cl1 C49 Cl2 115.9(8) . . ?
Cl3 C49 Cl2 111.1(7) . . ?
Cl1 C49 H49A 103.4 . . ?
Cl3 C49 H49A 105.0 . . ?
Cl2 C49 H49A 104.4 . . ?
C49 Cl2 H50A 87.4 . . ?
Cl5 C50 Cl4 115.1(9) . . ?
Cl5 C50 Cl6 112.8(9) . . ?
Cl4 C50 Cl6 110.2(9) . . ?
Cl5 C50 H50A 113.8 . . ?
Cl4 C50 H50A 98.4 . . ?
Cl6 C50 H50A 105.2 . . ?
C50 Cl6 H49A 118.0 . . ?

loop_
_geom_bond_atom_site_label_1
_geom_bond_atom_site_label_2
_geom_bond_distance
_geom_bond_site_symmetry_2
_geom_bond_publ_flag
Mn1 O1 2.097(3) . ?
Mn1 O3 2.120(3) 2 ?
Mn1 O4 2.128(3) . ?
Mn1 O2 2.154(3) 2 ?
Mn1 S3 2.6983(12) 2 ?
Mn1 S1 2.7209(13) . ?
Mn2 O3 2.110(3) 2 ?
Mn2 O1 2.129(3) . ?
Mn2 O2 2.130(3) . ?
Mn2 O4 2.158(4) 2 ?
Mn2 S2 2.6940(13) . ?
Mn2 S4 2.7319(13) 2 ?
S1 C24 1.778(5) . ?
S1 C2 1.794(5) . ?
S2 C8 1.778(5) . ?
S2 C6 1.797(5) . ?
S3 C14 1.786(4) . ?
S3 C12 1.786(5) . ?
S3 Mn1 2.6983(12) 2 ?
S4 C20 1.780(5) . ?
S4 C18 1.794(5) . ?
S4 Mn2 2.7320(13) 2 ?
O1 C1 1.314(6) . ?
O2 C7 1.311(5) . ?
O2 Mn1 2.154(3) 2 ?
O3 C13 1.314(5) . ?
O3 Mn2 2.110(3) 2 ?
O3 Mn1 2.120(3) 2 ?
O4 C19 1.311(5) . ?
O4 Mn2 2.158(4) 2 ?
C1 C6 1.399(7) . ?
C1 C2 1.407(7) . ?
C2 C3 1.390(7) . ?
C3 C4 1.405(8) . ?
C3 H3A 0.9500 . ?
C4 C5 1.377(8) . ?
C4 C25 1.495(7) . ?
C5 C6 1.387(6) . ?
C5 H5A 0.9500 . ?
C7 C12 1.404(6) . ?
C7 C8 1.414(6) . ?
C8 C9 1.391(6) . ?
C9 C10 1.387(7) . ?
C9 H9A 0.9500 . ?
C10 C11 1.393(7) . ?
C10 C31 1.496(6) . ?
C11 C12 1.392(6) . ?
C11 H11A 0.9500 . ?
C13 C14 1.406(6) . ?
C13 C18 1.406(6) . ?
C14 C15 1.389(6) . ?
C15 C16 1.383(7) . ?
C15 H23A 0.9500 . ?
C16 C17 1.392(7) . ?
C16 C37 1.494(6) . ?
C17 C18 1.381(6) . ?
C17 H21A 0.9500 . ?
C19 C24 1.412(7) . ?
C19 C20 1.413(7) . ?
C20 C21 1.391(6) . ?
C21 C22 1.387(7) . ?
C21 H17A 0.9500 . ?
C22 C23 1.392(7) . ?
C22 C43 1.491(6) . ?
C23 C24 1.395(6) . ?
C23 H15A 0.9500 . ?
C25 C26 1.370(10) . ?
C25 C30 1.399(9) . ?
C26 C27 1.400(10) . ?
C26 H26A 0.9500 . ?
C27 C28 1.364(13) . ?
C27 H27A 0.9500 . ?
C28 C29 1.342(11) . ?
C28 H28A 0.9500 . ?
C29 C30 1.380(8) . ?
C29 H29A 0.9500 . ?
C30 H30A 0.9500 . ?
C31 C36 1.382(7) . ?
C31 C32 1.388(7) . ?
C32 C33 1.391(7) . ?
C32 H32A 0.9500 . ?
C33 C34 1.365(8) . ?
C33 H33A 0.9500 . ?
C34 C35 1.380(8) . ?
C34 H34A 0.9500 . ?
C35 C36 1.386(7) . ?
C35 H35A 0.9500 . ?
C36 H36A 0.9500 . ?
C37 C38 1.383(7) . ?
C37 C42 1.388(7) . ?
C38 C39 1.398(7) . ?
C38 H48A 0.9500 . ?
C39 C40 1.371(9) . ?
C39 H47A 0.9500 . ?
C40 C41 1.388(9) . ?
C40 H46A 0.9500 . ?
C41 C42 1.388(7) . ?
C41 H45A 0.9500 . ?
C42 H44A 0.9500 . ?
C43 C48 1.383(8) . ?
C43 C44 1.390(8) . ?
C44 C45 1.399(8) . ?
C44 H42A 0.9500 . ?
C45 C46 1.373(9) . ?
C45 H41A 0.9500 . ?
C46 C47 1.397(10) . ?
C46 H40A 0.9500 . ?
C47 C48 1.397(8) . ?
C47 H39A 0.9500 . ?
C48 H38A 0.9500 . ?
C49 Cl1 1.685(11) . ?
C49 Cl3 1.722(11) . ?
C49 Cl2 1.726(13) . ?
C49 H49A 0.9600 . ?
Cl2 H50A 1.6287 . ?
C50 Cl5 1.669(14) . ?
C50 Cl4 1.716(14) . ?
C50 Cl6 1.781(14) . ?
C50 H50A 0.9126 . ?
Cl6 H49A 1.2214 . ?

loop_
_geom_torsion_atom_site_label_1
_geom_torsion_atom_site_label_2
_geom_torsion_atom_site_label_3
_geom_torsion_atom_site_label_4
_geom_torsion
_geom_torsion_site_symmetry_1
_geom_torsion_site_symmetry_2
_geom_torsion_site_symmetry_3
_geom_torsion_site_symmetry_4
_geom_torsion_publ_flag
O1 Mn1 S1 C24 -102.69(19) . . . . ?
O3 Mn1 S1 C24 -145.97(19) 2 . . . ?
O4 Mn1 S1 C24 -8.80(18) . . . . ?
O2 Mn1 S1 C24 31.6(2) 2 . . . ?
S3 Mn1 S1 C24 122.77(15) 2 . . . ?
O1 Mn1 S1 C2 -0.2(2) . . . . ?
O3 Mn1 S1 C2 -43.5(2) 2 . . . ?
O4 Mn1 S1 C2 93.65(19) . . . . ?
O2 Mn1 S1 C2 134.0(2) 2 . . . ?
S3 Mn1 S1 C2 -134.77(16) 2 . . . ?
O3 Mn2 S2 C8 148.26(19) 2 . . . ?
O1 Mn2 S2 C8 104.0(2) . . . . ?
O2 Mn2 S2 C8 10.18(19) . . . . ?
O4 Mn2 S2 C8 -35.6(2) 2 . . . ?
S4 Mn2 S2 C8 -123.38(16) 2 . . . ?
O3 Mn2 S2 C6 45.4(2) 2 . . . ?
O1 Mn2 S2 C6 1.13(19) . . . . ?
O2 Mn2 S2 C6 -92.65(19) . . . . ?
O4 Mn2 S2 C6 -138.4(2) 2 . . . ?
S4 Mn2 S2 C6 133.79(16) 2 . . . ?
O3 Mn1 O1 C1 146.5(5) 2 . . . ?
O4 Mn1 O1 C1 -77.0(4) . . . . ?
O2 Mn1 O1 C1 -142.4(4) 2 . . . ?
S3 Mn1 O1 C1 104.4(4) 2 . . . ?
S1 Mn1 O1 C1 -2.1(4) . . . . ?
O3 Mn1 O1 Mn2 -26.90(15) 2 . . . ?
O4 Mn1 O1 Mn2 109.66(17) . . . . ?
O2 Mn1 O1 Mn2 44.2(3) 2 . . . ?
S3 Mn1 O1 Mn2 -68.9(2) 2 . . . ?
S1 Mn1 O1 Mn2 -175.47(18) . . . . ?
O3 Mn2 O1 C1 -146.3(5) 2 . . . ?
O2 Mn2 O1 C1 75.6(4) . . . . ?
O4 Mn2 O1 C1 138.5(4) 2 . . . ?
S2 Mn2 O1 C1 0.5(4) . . . . ?
S4 Mn2 O1 C1 -104.8(4) 2 . . . ?
O3 Mn2 O1 Mn1 27.11(15) 2 . . . ?
O2 Mn2 O1 Mn1 -111.04(17) . . . . ?
O4 Mn2 O1 Mn1 -48.1(3) 2 . . . ?
S2 Mn2 O1 Mn1 173.90(18) . . . . ?
S4 Mn2 O1 Mn1 68.6(2) 2 . . . ?
O3 Mn2 O2 C7 -151.7(4) 2 . . . ?
O1 Mn2 O2 C7 -90.4(4) . . . . ?
O4 Mn2 O2 C7 131.3(4) 2 . . . ?
S2 Mn2 O2 C7 -15.3(4) . . . . ?
S4 Mn2 O2 C7 90.0(4) 2 . . . ?
O3 Mn2 O2 Mn1 52.0(3) 2 . . 2 ?
O1 Mn2 O2 Mn1 113.28(17) . . . 2 ?
O4 Mn2 O2 Mn1 -25.02(16) 2 . . 2 ?
S2 Mn2 O2 Mn1 -171.56(17) . . . 2 ?
S4 Mn2 O2 Mn1 -66.3(2) 2 . . 2 ?
O1 Mn1 O4 C19 86.4(4) . . . . ?
O3 Mn1 O4 C19 149.0(3) 2 . . . ?
O2 Mn1 O4 C19 -141.1(4) 2 . . . ?
S3 Mn1 O4 C19 -95.0(4) 2 . . . ?
S1 Mn1 O4 C19 11.0(4) . . . . ?
O1 Mn1 O4 Mn2 -107.46(17) . . . 2 ?
O3 Mn1 O4 Mn2 -44.8(3) 2 . . 2 ?
O2 Mn1 O4 Mn2 25.02(15) 2 . . 2 ?
S3 Mn1 O4 Mn2 71.21(19) 2 . . 2 ?
S1 Mn1 O4 Mn2 177.12(17) . . . 2 ?
Mn1 O1 C1 C6 -174.5(3) . . . . ?
Mn2 O1 C1 C6 -2.7(7) . . . . ?
Mn1 O1 C1 C2 4.5(7) . . . . ?
Mn2 O1 C1 C2 176.3(3) . . . . ?
O1 C1 C2 C3 178.0(5) . . . . ?
C6 C1 C2 C3 -2.9(7) . . . . ?
O1 C1 C2 S1 -4.4(7) . . . . ?
C6 C1 C2 S1 174.7(4) . . . . ?
C24 S1 C2 C3 -83.7(4) . . . . ?
Mn1 S1 C2 C3 179.9(4) . . . . ?
C24 S1 C2 C1 98.7(4) . . . . ?
Mn1 S1 C2 C1 2.3(4) . . . . ?
C1 C2 C3 C4 -1.1(8) . . . . ?
S1 C2 C3 C4 -178.7(4) . . . . ?
C2 C3 C4 C5 3.6(7) . . . . ?
C2 C3 C4 C25 -176.8(5) . . . . ?
C3 C4 C5 C6 -1.9(7) . . . . ?
C25 C4 C5 C6 178.4(5) . . . . ?
C4 C5 C6 C1 -2.3(8) . . . . ?
C4 C5 C6 S2 177.5(4) . . . . ?
O1 C1 C6 C5 -176.3(5) . . . . ?
C2 C1 C6 C5 4.6(7) . . . . ?
O1 C1 C6 S2 3.9(7) . . . . ?
C2 C1 C6 S2 -175.2(3) . . . . ?
C8 S2 C6 C5 80.4(4) . . . . ?
Mn2 S2 C6 C5 177.3(4) . . . . ?
C8 S2 C6 C1 -99.7(4) . . . . ?
Mn2 S2 C6 C1 -2.8(4) . . . . ?
Mn2 O2 C7 C12 -164.7(3) . . . . ?
Mn1 O2 C7 C12 -13.5(6) 2 . . . ?
Mn2 O2 C7 C8 15.1(7) . . . . ?
Mn1 O2 C7 C8 166.3(3) 2 . . . ?
O2 C7 C8 C9 179.1(4) . . . . ?
C12 C7 C8 C9 -1.0(7) . . . . ?
O2 C7 C8 S2 -1.1(6) . . . . ?
C12 C7 C8 S2 178.7(3) . . . . ?
C6 S2 C8 C9 -91.3(4) . . . . ?
Mn2 S2 C8 C9 171.4(4) . . . . ?
C6 S2 C8 C7 88.9(4) . . . . ?
Mn2 S2 C8 C7 -8.3(4) . . . . ?
C7 C8 C9 C10 2.2(7) . . . . ?
S2 C8 C9 C10 -177.5(4) . . . . ?
C8 C9 C10 C11 -1.3(7) . . . . ?
C8 C9 C10 C31 178.9(4) . . . . ?
C9 C10 C11 C12 -0.8(7) . . . . ?
C31 C10 C11 C12 179.0(4) . . . . ?
C10 C11 C12 C7 2.0(7) . . . . ?
C10 C11 C12 S3 -176.0(3) . . . . ?
O2 C7 C12 C11 178.8(4) . . . . ?
C8 C7 C12 C11 -1.1(7) . . . . ?
O2 C7 C12 S3 -3.2(6) . . . . ?
C8 C7 C12 S3 176.9(3) . . . . ?
C14 S3 C12 C11 94.1(4) . . . . ?
Mn1 S3 C12 C11 -169.4(3) 2 . . . ?
C14 S3 C12 C7 -84.0(4) . . . . ?
Mn1 S3 C12 C7 12.5(4) 2 . . . ?
Mn2 O3 C13 C14 -179.1(3) 2 . . . ?
Mn1 O3 C13 C14 -3.2(6) 2 . . . ?
Mn2 O3 C13 C18 2.4(6) 2 . . . ?
Mn1 O3 C13 C18 178.3(3) 2 . . . ?
O3 C13 C14 C15 175.8(4) . . . . ?
C18 C13 C14 C15 -5.6(6) . . . . ?
O3 C13 C14 S3 -2.2(6) . . . . ?
C18 C13 C14 S3 176.4(3) . . . . ?
C12 S3 C14 C15 -77.1(4) . . . . ?
Mn1 S3 C14 C15 -173.5(4) 2 . . . ?
C12 S3 C14 C13 101.0(4) . . . . ?
Mn1 S3 C14 C13 4.6(4) 2 . . . ?
C13 C14 C15 C16 0.0(7) . . . . ?
S3 C14 C15 C16 178.0(4) . . . . ?
C14 C15 C16 C17 4.7(7) . . . . ?
C14 C15 C16 C37 -172.3(4) . . . . ?
C15 C16 C17 C18 -3.7(7) . . . . ?
C37 C16 C17 C18 173.3(5) . . . . ?
C16 C17 C18 C13 -2.1(7) . . . . ?
C16 C17 C18 S4 177.5(4) . . . . ?
O3 C13 C18 C17 -174.8(4) . . . . ?
C14 C13 C18 C17 6.6(7) . . . . ?
O3 C13 C18 S4 5.6(6) . . . . ?
C14 C13 C18 S4 -173.0(3) . . . . ?
C20 S4 C18 C17 75.4(4) . . . . ?
Mn2 S4 C18 C17 172.5(4) 2 . . . ?
C20 S4 C18 C13 -105.0(4) . . . . ?
Mn2 S4 C18 C13 -7.9(4) 2 . . . ?
Mn1 O4 C19 C24 -8.6(6) . . . . ?
Mn2 O4 C19 C24 -171.4(3) 2 . . . ?
Mn1 O4 C19 C20 171.5(3) . . . . ?
Mn2 O4 C19 C20 8.8(6) 2 . . . ?
O4 C19 C20 C21 -179.9(4) . . . . ?
C24 C19 C20 C21 0.3(6) . . . . ?
O4 C19 C20 S4 2.5(6) . . . . ?
C24 C19 C20 S4 -177.4(3) . . . . ?
C18 S4 C20 C21 -89.4(4) . . . . ?
Mn2 S4 C20 C21 174.0(3) 2 . . . ?
C18 S4 C20 C19 88.3(4) . . . . ?
Mn2 S4 C20 C19 -8.3(4) 2 . . . ?
C19 C20 C21 C22 -0.4(7) . . . . ?
S4 C20 C21 C22 177.3(4) . . . . ?
C20 C21 C22 C23 1.0(7) . . . . ?
C20 C21 C22 C43 -176.1(4) . . . . ?
C21 C22 C23 C24 -1.6(7) . . . . ?
C43 C22 C23 C24 175.4(4) . . . . ?
C22 C23 C24 C19 1.6(7) . . . . ?
C22 C23 C24 S1 -175.8(4) . . . . ?
O4 C19 C24 C23 179.3(4) . . . . ?
C20 C19 C24 C23 -0.9(6) . . . . ?
O4 C19 C24 S1 -3.3(6) . . . . ?
C20 C19 C24 S1 176.6(3) . . . . ?
C2 S1 C24 C23 90.3(4) . . . . ?
Mn1 S1 C24 C23 -173.4(4) . . . . ?
C2 S1 C24 C19 -87.1(4) . . . . ?
Mn1 S1 C24 C19 9.1(4) . . . . ?
C5 C4 C25 C26 -168.5(6) . . . . ?
C3 C4 C25 C26 11.9(9) . . . . ?
C5 C4 C25 C30 8.3(8) . . . . ?
C3 C4 C25 C30 -171.4(5) . . . . ?
C30 C25 C26 C27 -0.5(12) . . . . ?
C4 C25 C26 C27 176.4(8) . . . . ?
C25 C26 C27 C28 -0.7(15) . . . . ?
C26 C27 C28 C29 1.8(14) . . . . ?
C27 C28 C29 C30 -1.6(12) . . . . ?
C28 C29 C30 C25 0.3(10) . . . . ?
C26 C25 C30 C29 0.7(9) . . . . ?
C4 C25 C30 C29 -176.3(5) . . . . ?
C9 C10 C31 C36 -118.0(6) . . . . ?
C11 C10 C31 C36 62.1(7) . . . . ?
C9 C10 C31 C32 61.1(7) . . . . ?
C11 C10 C31 C32 -118.7(5) . . . . ?
C36 C31 C32 C33 -1.1(8) . . . . ?
C10 C31 C32 C33 179.7(5) . . . . ?
C31 C32 C33 C34 2.2(8) . . . . ?
C32 C33 C34 C35 -1.5(8) . . . . ?
C33 C34 C35 C36 -0.2(9) . . . . ?
C32 C31 C36 C35 -0.6(8) . . . . ?
C10 C31 C36 C35 178.6(5) . . . . ?
C34 C35 C36 C31 1.3(9) . . . . ?
C15 C16 C37 C38 -42.2(7) . . . . ?
C17 C16 C37 C38 140.9(5) . . . . ?
C15 C16 C37 C42 133.5(5) . . . . ?
C17 C16 C37 C42 -43.4(7) . . . . ?
C42 C37 C38 C39 0.9(8) . . . . ?
C16 C37 C38 C39 176.7(5) . . . . ?
C37 C38 C39 C40 -0.7(9) . . . . ?
C38 C39 C40 C41 0.7(9) . . . . ?
C39 C40 C41 C42 -1.0(9) . . . . ?
C40 C41 C42 C37 1.2(8) . . . . ?
C38 C37 C42 C41 -1.2(8) . . . . ?
C16 C37 C42 C41 -177.0(5) . . . . ?
C21 C22 C43 C48 -135.7(5) . . . . ?
C23 C22 C43 C48 47.3(7) . . . . ?
C21 C22 C43 C44 43.9(7) . . . . ?
C23 C22 C43 C44 -133.1(5) . . . . ?
C48 C43 C44 C45 -0.6(9) . . . . ?
C22 C43 C44 C45 179.8(5) . . . . ?
C43 C44 C45 C46 1.0(10) . . . . ?
C44 C45 C46 C47 -0.2(10) . . . . ?
C45 C46 C47 C48 -1.0(10) . . . . ?
C44 C43 C48 C47 -0.6(8) . . . . ?
C22 C43 C48 C47 179.0(5) . . . . ?
C46 C47 C48 C43 1.4(9) . . . . ?
